data_4025180
loop_
_publ_author_name
'Tuan-jie Meng'
'Yimin Hu'
'Shaowu Wang'

_publ_section_title
;
 Efficient Construction of Five-Membered Aromatic and Nonaromatic
 Heterocycles from 1,6-Enynes by a Palladium-Catalyzed Domino
 Coupling/Cycloisomerization Process
;
_journal_name_full 'Journal of Organic Chemistry'
_journal_page_first 582
_journal_page_last 588
_journal_paper_doi 10.1021/jo9020776
_journal_volume 75
_journal_year 2010
_chemical_formula_sum 'C26 H22 N2 O2 S'
_chemical_formula_weight 426.52
_chemical_name_systematic
; 
 ? 
;
_space_group_IT_number 2
_symmetry_cell_setting triclinic
_symmetry_space_group_name_Hall '-P 1'
_symmetry_space_group_name_H-M 'P -1'
_atom_sites_solution_hydrogens geom
_atom_sites_solution_primary direct
_atom_sites_solution_secondary difmap
_audit_creation_method SHELXL-97
_cell_angle_alpha 72.25(3)
_cell_angle_beta 82.15(3)
_cell_angle_gamma 77.59(3)
_cell_formula_units_Z 2
_cell_length_a 8.6090(17)
_cell_length_b 11.007(2)
_cell_length_c 13.027(3)
_cell_measurement_reflns_used 25
_cell_measurement_temperature 293(2)
_cell_measurement_theta_max 13
_cell_measurement_theta_min 9
_cell_volume 1144.8(5)
_computing_structure_refinement 'SHELXL-97 (Sheldrick, 1997)'
_computing_structure_solution 'SHELXS-97 (Sheldrick, 1990)'
_diffrn_ambient_temperature 293(2)
_diffrn_measured_fraction_theta_full 1.000
_diffrn_measured_fraction_theta_max 1.000
_diffrn_measurement_device_type 'Nonius cad4'
_diffrn_measurement_method \w/2\q
_diffrn_radiation_monochromator graphite
_diffrn_radiation_source 'fine-focus sealed tube'
_diffrn_radiation_type MoK\a
_diffrn_radiation_wavelength 0.71073
_diffrn_reflns_av_R_equivalents 0.0393
_diffrn_reflns_av_sigmaI/netI 0.0497
_diffrn_reflns_limit_h_max 10
_diffrn_reflns_limit_h_min 0
_diffrn_reflns_limit_k_max 13
_diffrn_reflns_limit_k_min -12
_diffrn_reflns_limit_l_max 15
_diffrn_reflns_limit_l_min -15
_diffrn_reflns_number 4446
_diffrn_reflns_theta_full 25.26
_diffrn_reflns_theta_max 25.26
_diffrn_reflns_theta_min 1.65
_diffrn_standards_decay_% 1
_diffrn_standards_interval_count 200
_diffrn_standards_interval_time 2h
_diffrn_standards_number 3
_exptl_absorpt_coefficient_mu 0.166
_exptl_absorpt_correction_T_max 0.9836
_exptl_absorpt_correction_T_min 0.9520
_exptl_absorpt_correction_type psi-scan
_exptl_crystal_density_diffrn 1.237
_exptl_crystal_density_method 'not measured'
_exptl_crystal_F_000 448
_exptl_crystal_size_max 0.30
_exptl_crystal_size_mid 0.20
_exptl_crystal_size_min 0.10
_refine_diff_density_max 0.610
_refine_diff_density_min -0.942
_refine_diff_density_rms 0.073
_refine_ls_extinction_method none
_refine_ls_goodness_of_fit_ref 1.000
_refine_ls_hydrogen_treatment mixed
_refine_ls_matrix_type full
_refine_ls_number_parameters 274
_refine_ls_number_reflns 4146
_refine_ls_number_restraints 91
_refine_ls_restrained_S_all 1.005
_refine_ls_R_factor_all 0.1211
_refine_ls_R_factor_gt 0.0768
_refine_ls_shift/su_max 0.000
_refine_ls_shift/su_mean 0.000
_refine_ls_structure_factor_coef Fsqd
_refine_ls_weighting_details 'calc w=1/[\s^2^(Fo^2^)+(0.0500P)^2^+2.6000P] where P=(Fo^2^+2Fc^2^)/3'
_refine_ls_weighting_scheme calc
_refine_ls_wR_factor_gt 0.1654
_refine_ls_wR_factor_ref 0.2013
_reflns_number_gt 2689
_reflns_number_total 4146
_reflns_threshold_expression >2sigma(I)
_cod_data_source_file jo9020776_si_002.cif
_cod_data_source_block h
_cod_depositor_comments
;
The following automatic conversions were performed:

'_symmetry_cell_setting' value 'Triclinic' changed to 'triclinic'
according to the built-in table from CIF Core dictionary named
'cif_core.dic' version 2.4.1 from 2010-06-29.

Automatic conversion script
Id: cif_fix_values 1646 2011-03-28 12:23:43Z adriana 
;
_cod_original_cell_volume 1144.8(4)
_cod_database_code 4025180

loop_
_symmetry_equiv_pos_as_xyz
'x, y, z'
'-x, -y, -z'

loop_
_atom_site_label
_atom_site_type_symbol
_atom_site_fract_x
_atom_site_fract_y
_atom_site_fract_z
_atom_site_U_iso_or_equiv
_atom_site_adp_type
_atom_site_occupancy
_atom_site_symmetry_multiplicity
_atom_site_calc_flag
_atom_site_refinement_flags
_atom_site_disorder_assembly
_atom_site_disorder_group
S S 0.08898(19) -0.00217(12) 0.18952(9) 0.0726(4) Uani 1 1 d . . .
O1 O 0.1937(6) -0.1205(3) 0.2329(3) 0.1070(15) Uani 1 1 d . . .
C1 C -0.3920(6) 0.6071(6) -0.2238(5) 0.0924(19) Uani 1 1 d . . .
N1 N -0.5241(6) 0.6575(5) -0.2356(4) 0.098 Uani 1 1 d . . .
O2 O -0.0544(5) 0.0027(4) 0.1440(3) 0.0927(13) Uani 1 1 d . . .
C2 C -0.2351(5) 0.5431(5) -0.2094(4) 0.0625(11) Uani 1 1 d . . .
N2 N 0.1969(4) 0.0863(3) 0.0906(3) 0.0552(9) Uani 1 1 d . . .
C3 C -0.1770(6) 0.4334(5) -0.2439(4) 0.0682(13) Uani 1 1 d . . .
H3A H -0.2429 0.4014 -0.2762 0.082 Uiso 1 1 calc R . .
C4 C -0.0228(6) 0.3728(5) -0.2303(4) 0.0637(12) Uani 1 1 d . . .
H4A H 0.0157 0.3000 -0.2547 0.076 Uiso 1 1 calc R . .
C5 C 0.0789(5) 0.4163(4) -0.1811(3) 0.0458(9) Uani 1 1 d . . .
C6 C 0.0178(5) 0.5247(4) -0.1450(4) 0.0593(11) Uani 1 1 d . . .
H6A H 0.0832 0.5559 -0.1117 0.071 Uiso 1 1 calc R . .
C7 C -0.1361(6) 0.5860(4) -0.1577(4) 0.0623(11) Uani 1 1 d . . .
H7A H -0.1754 0.6574 -0.1315 0.075 Uiso 1 1 calc R . .
C8 C 0.2486(5) 0.3453(4) -0.1618(3) 0.0491(9) Uani 1 1 d . . .
H8A H 0.3092 0.4096 -0.1583 0.059 Uiso 1 1 calc R . .
C9 C 0.3278(4) 0.2920(4) -0.2541(3) 0.0487(9) Uani 1 1 d U . .
C10 C 0.3326(5) 0.1662(4) -0.2538(3) 0.0543(10) Uani 1 1 d U . .
H10A H 0.2907 0.1094 -0.1931 0.065 Uiso 1 1 calc R . .
C11 C 0.3987(6) 0.1222(5) -0.3421(4) 0.0677(12) Uani 1 1 d U . .
H11A H 0.3995 0.0369 -0.3399 0.081 Uiso 1 1 calc R . .
C12 C 0.4624(6) 0.2026(6) -0.4321(4) 0.0804(15) Uani 1 1 d U . .
H12A H 0.5066 0.1732 -0.4913 0.096 Uiso 1 1 calc R . .
C13 C 0.4599(7) 0.3259(6) -0.4330(4) 0.0971(18) Uani 1 1 d U . .
H13A H 0.5036 0.3814 -0.4938 0.116 Uiso 1 1 calc R . .
C14 C 0.3938(7) 0.3722(5) -0.3457(4) 0.0851(16) Uani 1 1 d U . .
H14A H 0.3940 0.4578 -0.3488 0.102 Uiso 1 1 calc R . .
C15 C 0.5558(5) 0.2245(5) -0.0234(4) 0.0748(14) Uani 1 1 d . . .
H15A H 0.6263 0.1717 0.0309 0.112 Uiso 1 1 calc R . .
H15B H 0.5471 0.3142 -0.0273 0.112 Uiso 1 1 calc R . .
H15C H 0.5975 0.2113 -0.0922 0.112 Uiso 1 1 calc R . .
C16 C 0.2575(4) 0.2423(4) -0.0538(3) 0.0430(9) Uani 1 1 d . . .
C17 C 0.3937(5) 0.1874(4) 0.0053(3) 0.0529(10) Uani 1 1 d . . .
C18 C 0.3524(5) 0.0931(4) 0.0935(3) 0.0588(11) Uani 1 1 d . . .
H18A H 0.4191 0.0416 0.1470 0.071 Uiso 1 1 calc R . .
C19 C 0.1367(5) 0.1812(4) 0.0000(3) 0.0512(10) Uani 1 1 d U . .
H19A H 0.0327 0.1994 -0.0200 0.061 Uiso 1 1 calc R . .
C20 C 0.0418(5) 0.0829(4) 0.2863(3) 0.0525(10) Uani 1 1 d U . .
C21 C 0.1561(6) 0.0691(5) 0.3575(4) 0.0704(13) Uani 1 1 d U . .
H21A H 0.2530 0.0123 0.3565 0.085 Uiso 1 1 calc R . .
C22 C 0.1198(7) 0.1433(6) 0.4299(4) 0.0819(15) Uani 1 1 d U . .
H22A H 0.1958 0.1365 0.4767 0.098 Uiso 1 1 calc R . .
C23 C -0.0187(6) 0.2237(5) 0.4352(3) 0.0665(12) Uani 1 1 d U . .
C24 C -0.1332(6) 0.2346(5) 0.3643(4) 0.0658(12) Uani 1 1 d U . .
H24A H -0.2307 0.2904 0.3664 0.079 Uiso 1 1 calc R . .
C25 C -0.1008(6) 0.1621(5) 0.2914(3) 0.0632(12) Uani 1 1 d . . .
H25A H -0.1776 0.1679 0.2455 0.076 Uiso 1 1 calc R . .
C26 C -0.0540(9) 0.3066(6) 0.5124(5) 0.112(2) Uani 1 1 d . . .
H26A H 0.0349 0.2884 0.5553 0.169 Uiso 1 1 calc R . .
H26B H -0.1476 0.2874 0.5589 0.169 Uiso 1 1 calc R . .
H26C H -0.0719 0.3967 0.4720 0.169 Uiso 1 1 calc R . .

loop_
_atom_site_aniso_label
_atom_site_aniso_U_11
_atom_site_aniso_U_22
_atom_site_aniso_U_33
_atom_site_aniso_U_23
_atom_site_aniso_U_13
_atom_site_aniso_U_12
S 0.1220(11) 0.0564(7) 0.0475(6) -0.0160(5) 0.0159(7) -0.0458(7)
O1 0.183(4) 0.0436(19) 0.080(3) -0.0108(17) 0.034(3) -0.027(2)
C1 0.059(3) 0.116(5) 0.117(5) -0.071(4) -0.031(3) 0.022(3)
N1 0.098 0.098 0.098 -0.028 -0.008 -0.018
O2 0.128(3) 0.116(3) 0.064(2) -0.032(2) 0.014(2) -0.090(3)
C2 0.063(3) 0.072(3) 0.059(3) -0.025(2) -0.013(2) -0.010(2)
N2 0.075(2) 0.054(2) 0.0407(18) -0.0159(16) 0.0076(16) -0.0241(18)
C3 0.062(3) 0.089(3) 0.073(3) -0.041(3) -0.016(2) -0.020(3)
C4 0.067(3) 0.072(3) 0.069(3) -0.041(2) -0.009(2) -0.015(2)
C5 0.057(2) 0.050(2) 0.0351(19) -0.0083(16) -0.0033(17) -0.0241(18)
C6 0.070(3) 0.060(3) 0.062(3) -0.027(2) -0.015(2) -0.021(2)
C7 0.072(3) 0.064(3) 0.060(3) -0.026(2) -0.010(2) -0.015(2)
C8 0.058(2) 0.050(2) 0.044(2) -0.0110(17) -0.0045(18) -0.0245(19)
C9 0.043(2) 0.056(2) 0.044(2) -0.0075(17) -0.0002(16) -0.0123(17)
C10 0.060(2) 0.061(2) 0.045(2) -0.0164(19) 0.0025(18) -0.019(2)
C11 0.076(3) 0.075(3) 0.058(3) -0.027(2) -0.005(2) -0.015(2)
C12 0.086(3) 0.101(4) 0.050(3) -0.028(3) 0.002(2) -0.004(3)
C13 0.117(4) 0.096(4) 0.063(3) -0.005(3) 0.033(3) -0.037(3)
C14 0.109(4) 0.066(3) 0.070(3) -0.007(2) 0.020(3) -0.029(3)
C15 0.060(3) 0.098(4) 0.068(3) -0.021(3) -0.002(2) -0.021(3)
C16 0.049(2) 0.048(2) 0.039(2) -0.0178(17) 0.0018(16) -0.0185(17)
C17 0.057(3) 0.059(2) 0.045(2) -0.0194(19) 0.0026(19) -0.015(2)
C18 0.069(3) 0.054(2) 0.048(2) -0.013(2) -0.003(2) -0.003(2)
C19 0.067(3) 0.057(2) 0.036(2) -0.0144(18) -0.0027(18) -0.025(2)
C20 0.063(3) 0.058(2) 0.037(2) -0.0077(17) 0.0012(17) -0.024(2)
C21 0.067(3) 0.087(3) 0.055(3) -0.021(2) -0.011(2) -0.007(2)
C22 0.089(3) 0.111(4) 0.055(3) -0.029(3) -0.022(3) -0.020(3)
C23 0.088(3) 0.075(3) 0.040(2) -0.016(2) 0.000(2) -0.027(2)
C24 0.069(3) 0.065(3) 0.061(3) -0.017(2) -0.002(2) -0.010(2)
C25 0.073(3) 0.075(3) 0.045(2) -0.012(2) -0.011(2) -0.022(2)
C26 0.174(7) 0.123(5) 0.066(4) -0.057(4) 0.012(4) -0.052(5)

loop_
_atom_type_symbol
_atom_type_description
_atom_type_scat_dispersion_real
_atom_type_scat_dispersion_imag
_atom_type_scat_source
C C 0.0033 0.0016 'International Tables Vol C Tables 4.2.6.8 and 6.1.1.4'
H H 0.0000 0.0000 'International Tables Vol C Tables 4.2.6.8 and 6.1.1.4'
N N 0.0061 0.0033 'International Tables Vol C Tables 4.2.6.8 and 6.1.1.4'
O O 0.0106 0.0060 'International Tables Vol C Tables 4.2.6.8 and 6.1.1.4'
S S 0.1246 0.1234 'International Tables Vol C Tables 4.2.6.8 and 6.1.1.4'

loop_
_geom_angle_atom_site_label_1
_geom_angle_atom_site_label_2
_geom_angle_atom_site_label_3
_geom_angle
_geom_angle_site_symmetry_1
_geom_angle_site_symmetry_3
_geom_angle_publ_flag
O1 S O2 122.5(3) . . ?
O1 S N2 105.7(2) . . ?
O2 S N2 105.5(2) . . ?
O1 S C20 108.7(2) . . ?
O2 S C20 108.2(2) . . ?
N2 S C20 104.98(18) . . ?
N1 C1 C2 178.2(7) . . ?
C3 C2 C7 119.1(4) . . ?
C3 C2 C1 120.3(4) . . ?
C7 C2 C1 120.5(4) . . ?
C18 N2 C19 108.5(3) . . ?
C18 N2 S 125.4(3) . . ?
C19 N2 S 125.3(3) . . ?
C4 C3 C2 119.6(4) . . ?
C4 C3 H3A 120.2 . . ?
C2 C3 H3A 120.2 . . ?
C3 C4 C5 122.0(4) . . ?
C3 C4 H4A 119.0 . . ?
C5 C4 H4A 119.0 . . ?
C4 C5 C6 117.6(4) . . ?
C4 C5 C8 121.9(4) . . ?
C6 C5 C8 120.4(3) . . ?
C7 C6 C5 121.1(4) . . ?
C7 C6 H6A 119.5 . . ?
C5 C6 H6A 119.5 . . ?
C6 C7 C2 120.6(4) . . ?
C6 C7 H7A 119.7 . . ?
C2 C7 H7A 119.7 . . ?
C16 C8 C9 112.3(3) . . ?
C16 C8 C5 111.6(3) . . ?
C9 C8 C5 112.5(3) . . ?
C16 C8 H8A 106.7 . . ?
C9 C8 H8A 106.7 . . ?
C5 C8 H8A 106.7 . . ?
C10 C9 C14 117.1(4) . . ?
C10 C9 C8 122.8(3) . . ?
C14 C9 C8 120.0(4) . . ?
C9 C10 C11 121.4(4) . . ?
C9 C10 H10A 119.3 . . ?
C11 C10 H10A 119.3 . . ?
C12 C11 C10 120.8(5) . . ?
C12 C11 H11A 119.6 . . ?
C10 C11 H11A 119.6 . . ?
C13 C12 C11 118.3(5) . . ?
C13 C12 H12A 120.8 . . ?
C11 C12 H12A 120.8 . . ?
C12 C13 C14 121.8(5) . . ?
C12 C13 H13A 119.1 . . ?
C14 C13 H13A 119.1 . . ?
C9 C14 C13 120.4(5) . . ?
C9 C14 H14A 119.8 . . ?
C13 C14 H14A 119.8 . . ?
C17 C15 H15A 109.5 . . ?
C17 C15 H15B 109.5 . . ?
H15A C15 H15B 109.5 . . ?
C17 C15 H15C 109.5 . . ?
H15A C15 H15C 109.5 . . ?
H15B C15 H15C 109.5 . . ?
C19 C16 C17 108.0(4) . . ?
C19 C16 C8 125.4(4) . . ?
C17 C16 C8 126.5(3) . . ?
C18 C17 C16 107.3(4) . . ?
C18 C17 C15 125.8(4) . . ?
C16 C17 C15 126.9(4) . . ?
C17 C18 N2 108.7(4) . . ?
C17 C18 H18A 125.6 . . ?
N2 C18 H18A 125.6 . . ?
C16 C19 N2 107.5(4) . . ?
C16 C19 H19A 126.2 . . ?
N2 C19 H19A 126.2 . . ?
C25 C20 C21 120.5(4) . . ?
C25 C20 S 121.0(3) . . ?
C21 C20 S 118.5(4) . . ?
C22 C21 C20 117.7(5) . . ?
C22 C21 H21A 121.2 . . ?
C20 C21 H21A 121.2 . . ?
C23 C22 C21 122.9(5) . . ?
C23 C22 H22A 118.5 . . ?
C21 C22 H22A 118.5 . . ?
C22 C23 C24 118.7(4) . . ?
C22 C23 C26 122.1(5) . . ?
C24 C23 C26 119.2(5) . . ?
C25 C24 C23 119.8(5) . . ?
C25 C24 H24A 120.1 . . ?
C23 C24 H24A 120.1 . . ?
C20 C25 C24 120.4(4) . . ?
C20 C25 H25A 119.8 . . ?
C24 C25 H25A 119.8 . . ?
C23 C26 H26A 109.5 . . ?
C23 C26 H26B 109.5 . . ?
H26A C26 H26B 109.5 . . ?
C23 C26 H26C 109.5 . . ?
H26A C26 H26C 109.5 . . ?
H26B C26 H26C 109.5 . . ?

loop_
_geom_bond_atom_site_label_1
_geom_bond_atom_site_label_2
_geom_bond_distance
_geom_bond_site_symmetry_2
_geom_bond_publ_flag
S O1 1.419(4) . ?
S O2 1.425(4) . ?
S N2 1.663(3) . ?
S C20 1.746(4) . ?
C1 N1 1.162(6) . ?
C1 C2 1.391(6) . ?
C2 C3 1.386(6) . ?
C2 C7 1.389(6) . ?
N2 C18 1.363(5) . ?
N2 C19 1.391(5) . ?
C3 C4 1.360(6) . ?
C3 H3A 0.9300 . ?
C4 C5 1.388(5) . ?
C4 H4A 0.9300 . ?
C5 C6 1.388(6) . ?
C5 C8 1.516(5) . ?
C6 C7 1.358(6) . ?
C6 H6A 0.9300 . ?
C7 H7A 0.9300 . ?
C8 C16 1.513(5) . ?
C8 C9 1.514(5) . ?
C8 H8A 0.9800 . ?
C9 C10 1.375(6) . ?
C9 C14 1.384(6) . ?
C10 C11 1.386(6) . ?
C10 H10A 0.9300 . ?
C11 C12 1.363(7) . ?
C11 H11A 0.9300 . ?
C12 C13 1.349(8) . ?
C12 H12A 0.9300 . ?
C13 C14 1.389(8) . ?
C13 H13A 0.9300 . ?
C14 H14A 0.9300 . ?
C15 C17 1.504(6) . ?
C15 H15A 0.9600 . ?
C15 H15B 0.9600 . ?
C15 H15C 0.9600 . ?
C16 C19 1.356(5) . ?
C16 C17 1.412(6) . ?
C17 C18 1.358(6) . ?
C18 H18A 0.9300 . ?
C19 H19A 0.9300 . ?
C20 C25 1.350(6) . ?
C20 C21 1.396(6) . ?
C21 C22 1.391(7) . ?
C21 H21A 0.9300 . ?
C22 C23 1.330(7) . ?
C22 H22A 0.9300 . ?
C23 C24 1.403(6) . ?
C23 C26 1.516(7) . ?
C24 C25 1.383(6) . ?
C24 H24A 0.9300 . ?
C25 H25A 0.9300 . ?
C26 H26A 0.9600 . ?
C26 H26B 0.9600 . ?
C26 H26C 0.9600 . ?

loop_
_geom_torsion_atom_site_label_1
_geom_torsion_atom_site_label_2
_geom_torsion_atom_site_label_3
_geom_torsion_atom_site_label_4
_geom_torsion
_geom_torsion_site_symmetry_1
_geom_torsion_site_symmetry_2
_geom_torsion_site_symmetry_3
_geom_torsion_site_symmetry_4
_geom_torsion_publ_flag
N1 C1 C2 C3 28(22) . . . . ?
N1 C1 C2 C7 -150(22) . . . . ?
O1 S N2 C18 -39.0(4) . . . . ?
O2 S N2 C18 -170.0(3) . . . . ?
C20 S N2 C18 75.8(4) . . . . ?
O1 S N2 C19 152.5(3) . . . . ?
O2 S N2 C19 21.5(4) . . . . ?
C20 S N2 C19 -92.7(3) . . . . ?
C7 C2 C3 C4 -2.5(7) . . . . ?
C1 C2 C3 C4 179.3(5) . . . . ?
C2 C3 C4 C5 1.0(7) . . . . ?
C3 C4 C5 C6 0.3(7) . . . . ?
C3 C4 C5 C8 177.4(4) . . . . ?
C4 C5 C6 C7 -0.1(6) . . . . ?
C8 C5 C6 C7 -177.2(4) . . . . ?
C5 C6 C7 C2 -1.4(7) . . . . ?
C3 C2 C7 C6 2.7(7) . . . . ?
C1 C2 C7 C6 -179.1(5) . . . . ?
C4 C5 C8 C16 -89.0(4) . . . . ?
C6 C5 C8 C16 88.0(4) . . . . ?
C4 C5 C8 C9 38.3(5) . . . . ?
C6 C5 C8 C9 -144.8(4) . . . . ?
C16 C8 C9 C10 31.1(5) . . . . ?
C5 C8 C9 C10 -95.9(4) . . . . ?
C16 C8 C9 C14 -151.5(4) . . . . ?
C5 C8 C9 C14 81.6(5) . . . . ?
C14 C9 C10 C11 -0.9(6) . . . . ?
C8 C9 C10 C11 176.5(4) . . . . ?
C9 C10 C11 C12 0.6(7) . . . . ?
C10 C11 C12 C13 0.1(8) . . . . ?
C11 C12 C13 C14 -0.4(9) . . . . ?
C10 C9 C14 C13 0.7(8) . . . . ?
C8 C9 C14 C13 -176.9(5) . . . . ?
C12 C13 C14 C9 0.0(10) . . . . ?
C9 C8 C16 C19 -101.8(4) . . . . ?
C5 C8 C16 C19 25.5(5) . . . . ?
C9 C8 C16 C17 74.1(5) . . . . ?
C5 C8 C16 C17 -158.5(4) . . . . ?
C19 C16 C17 C18 0.6(4) . . . . ?
C8 C16 C17 C18 -175.9(4) . . . . ?
C19 C16 C17 C15 180.0(4) . . . . ?
C8 C16 C17 C15 3.5(6) . . . . ?
C16 C17 C18 N2 0.7(5) . . . . ?
C15 C17 C18 N2 -178.7(4) . . . . ?
C19 N2 C18 C17 -1.7(4) . . . . ?
S N2 C18 C17 -171.8(3) . . . . ?
C17 C16 C19 N2 -1.6(4) . . . . ?
C8 C16 C19 N2 174.9(3) . . . . ?
C18 N2 C19 C16 2.1(4) . . . . ?
S N2 C19 C16 172.2(3) . . . . ?
O1 S C20 C25 -149.3(4) . . . . ?
O2 S C20 C25 -14.3(4) . . . . ?
N2 S C20 C25 98.0(4) . . . . ?
O1 S C20 C21 31.8(4) . . . . ?
O2 S C20 C21 166.9(3) . . . . ?
N2 S C20 C21 -80.9(4) . . . . ?
C25 C20 C21 C22 -2.5(7) . . . . ?
S C20 C21 C22 176.4(4) . . . . ?
C20 C21 C22 C23 1.4(8) . . . . ?
C21 C22 C23 C24 -0.3(8) . . . . ?
C21 C22 C23 C26 -178.2(5) . . . . ?
C22 C23 C24 C25 0.2(7) . . . . ?
C26 C23 C24 C25 178.2(5) . . . . ?
C21 C20 C25 C24 2.5(7) . . . . ?
S C20 C25 C24 -176.3(3) . . . . ?
C23 C24 C25 C20 -1.4(7) . . . . ?
